data_7059458
loop_
_publ_author_name
'Gao, Wei'
'Zhou, Ai-Mei'
'Wei, Han'
'Wang, Cui-Li'
'Liu, Jie-Ping'
'Zhang, Xiu-Mei'

_publ_section_title
;
 Water-stable LnIII-based coordination polymers displaying slow magnetic
 relaxation and luminescence sensing properties
;
_journal_issue 17
_journal_name_full 'New Journal of Chemistry'
_journal_page_first 6747
_journal_page_last 6759
_journal_paper_doi 10.1039/D0NJ00828A
_journal_volume 44
_journal_year 2020
_chemical_formula_sum 'C42 H34 Ho2 N4 O19'
_chemical_formula_weight 1228.59
_space_group_crystal_system monoclinic
_space_group_IT_number 14
_space_group_name_Hall '-P 2ybc'
_space_group_name_H-M_alt 'P 1 21/c 1'
_atom_sites_solution_hydrogens mixed
_audit_creation_method SHELXL-2014/7
_audit_update_record
;
2020-03-24 deposited with the CCDC.	2020-03-31 downloaded from the CCDC.
;
_cell_angle_alpha 90
_cell_angle_beta 123.070(14)
_cell_angle_gamma 90
_cell_formula_units_Z 4
_cell_length_a 16.010(5)
_cell_length_b 13.588(4)
_cell_length_c 23.465(5)
_cell_measurement_reflns_used 8701
_cell_measurement_temperature 293(2)
_cell_measurement_theta_max 27.42
_cell_measurement_theta_min 2.33
_cell_volume 4278(2)
_computing_cell_refinement 'Bruker FRAMBO'
_computing_data_collection 'Bruker FRAMBO'
_computing_data_reduction 'Bruker SAINT'
_computing_molecular_graphics 'Bruker SHELXTL'
_computing_publication_material 'Bruker SHELXTL'
_computing_structure_refinement 'SHELXL-2014/7 (Sheldrick, 2014)'
_diffrn_ambient_temperature 293(2)
_diffrn_measured_fraction_theta_full 0.998
_diffrn_measured_fraction_theta_max 0.991
_diffrn_measurement_device_type 'CCD area detector'
_diffrn_measurement_method 'phi and omega scans'
_diffrn_radiation_type MoK\a
_diffrn_radiation_wavelength 0.71073
_diffrn_reflns_av_R_equivalents 0.0377
_diffrn_reflns_av_unetI/netI 0.0452
_diffrn_reflns_Laue_measured_fraction_full 0.998
_diffrn_reflns_Laue_measured_fraction_max 0.991
_diffrn_reflns_limit_h_max 19
_diffrn_reflns_limit_h_min -20
_diffrn_reflns_limit_k_max 17
_diffrn_reflns_limit_k_min -16
_diffrn_reflns_limit_l_max 30
_diffrn_reflns_limit_l_min -24
_diffrn_reflns_number 26645
_diffrn_reflns_point_group_measured_fraction_full 0.998
_diffrn_reflns_point_group_measured_fraction_max 0.991
_diffrn_reflns_theta_full 25.242
_diffrn_reflns_theta_max 27.561
_diffrn_reflns_theta_min 2.071
_diffrn_source 'fine-focus sealed tube'
_exptl_absorpt_coefficient_mu 3.759
_exptl_absorpt_correction_T_max 0.740
_exptl_absorpt_correction_T_min 0.694
_exptl_absorpt_correction_type multi-scan
_exptl_absorpt_process_details sadabs
_exptl_crystal_colour colorless
_exptl_crystal_density_diffrn 1.908
_exptl_crystal_density_method 'not measured'
_exptl_crystal_description block
_exptl_crystal_F_000 2399
_exptl_crystal_size_max 0.100
_exptl_crystal_size_mid 0.100
_exptl_crystal_size_min 0.080
_refine_diff_density_max 0.646
_refine_diff_density_min -0.754
_refine_diff_density_rms 0.118
_refine_ls_extinction_method none
_refine_ls_goodness_of_fit_ref 1.031
_refine_ls_hydrogen_treatment mixed
_refine_ls_matrix_type full
_refine_ls_number_parameters 613
_refine_ls_number_reflns 9801
_refine_ls_number_restraints 0
_refine_ls_restrained_S_all 1.031
_refine_ls_R_factor_all 0.0371
_refine_ls_R_factor_gt 0.0281
_refine_ls_shift/su_max 0.001
_refine_ls_shift/su_mean 0.000
_refine_ls_structure_factor_coef Fsqd
_refine_ls_weighting_details 'w=1/[\s^2^(Fo^2^)+(0.0222P)^2^+1.0572P] where P=(Fo^2^+2Fc^2^)/3'
_refine_ls_weighting_scheme calc
_refine_ls_wR_factor_gt 0.0587
_refine_ls_wR_factor_ref 0.0630
_reflns_Friedel_coverage 0.000
_reflns_number_gt 8202
_reflns_number_total 9801
_reflns_threshold_expression 'I > 2\s(I)'
_cod_data_source_file d0nj00828a2.cif
_cod_data_source_block 6
_cod_depositor_comments
;Adding full bibliography for 7059455--7059460.cif.

 Adding full bibliography for 7059455--7059460.cif.
;
_cod_original_sg_symbol_H-M 'P 21/c'
_cod_database_code 7059458
_shelx_shelxl_version_number 2014/7
_shelx_space_group_comment
;
The symmetry employed for this shelxl refinement is uniquely defined
by the following loop, which should always be used as a source of
symmetry information in preference to the above space-group names.
They are only intended as comments.
;
_shelx_estimated_absorpt_t_min 0.705
_shelx_estimated_absorpt_t_max 0.753

loop_
_space_group_symop_operation_xyz
'x, y, z'
'-x, y+1/2, -z+1/2'
'-x, -y, -z'
'x, -y-1/2, z-1/2'

loop_
_atom_site_label
_atom_site_type_symbol
_atom_site_fract_x
_atom_site_fract_y
_atom_site_fract_z
_atom_site_U_iso_or_equiv
_atom_site_adp_type
_atom_site_occupancy
_atom_site_site_symmetry_order
_atom_site_calc_flag
_atom_site_refinement_flags_posn
_atom_site_refinement_flags_adp
_atom_site_refinement_flags_occupancy
_atom_site_disorder_assembly
_atom_site_disorder_group
Ho1 Ho -0.00011(2) 0.10184(2) 0.15817(2) 0.01753(5) Uani 1 1 d . . . . .
Ho2 Ho 0.18166(2) 0.32379(2) 0.25561(2) 0.01973(5) Uani 1 1 d . . . . .
O1 O 0.27066(18) 0.20078(19) 0.34521(13) 0.0297(6) Uani 1 1 d . . . . .
O2 O 0.11799(18) 0.15756(18) 0.26767(12) 0.0263(6) Uani 1 1 d . . . . .
O3 O -0.01282(19) -0.1549(2) 0.31247(14) 0.0393(7) Uani 1 1 d . . . . .
O4 O 0.09804(19) -0.25583(19) 0.39261(14) 0.0334(6) Uani 1 1 d . . . . .
O5 O 0.40537(18) -0.0442(2) 0.53312(13) 0.0384(7) Uani 1 1 d . . . . .
O6 O 0.1661(2) 0.49236(19) 0.26641(15) 0.0378(7) Uani 1 1 d . . . . .
O7 O 0.07710(19) 0.59568(18) 0.28518(13) 0.0291(6) Uani 1 1 d . . . . .
O8 O 0.02608(19) 0.93320(18) 0.18952(14) 0.0303(6) Uani 1 1 d . . . . .
O9 O 0.1490(2) 1.00198(19) 0.18959(15) 0.0378(7) Uani 1 1 d . . . . .
O10 O 0.3761(2) 0.7128(2) 0.22286(17) 0.0487(9) Uani 1 1 d . . . . .
O11 O 0.11034(18) 0.19881(18) 0.14678(13) 0.0253(6) Uani 1 1 d . . . . .
O12 O 0.27015(19) 0.2204(2) 0.22343(13) 0.0310(6) Uani 1 1 d . . . . .
O13 O 0.16044(18) -0.0231(2) -0.07934(12) 0.0294(6) Uani 1 1 d . . . . .
O14 O 0.05495(19) -0.0395(2) -0.04750(13) 0.0338(6) Uani 1 1 d . . . . .
O15 O 0.40535(19) 0.2393(2) 0.07548(15) 0.0378(7) Uani 1 1 d . . . . .
O16 O 0.1408(2) 0.3422(2) 0.33952(14) 0.0338(7) Uani 1 1 d . . . . .
H16A H 0.0871 0.3704 0.3225 0.051 Uiso 1 1 calc R U . . .
H16C H 0.173(4) 0.375(4) 0.364(2) 0.051 Uiso 1 1 d . U . . .
O17 O 0.1954(3) 0.3998(2) 0.16879(17) 0.0523(9) Uani 1 1 d . . . . .
H17A H 0.1501 0.4397 0.1478 0.078 Uiso 1 1 calc R U . . .
H17B H 0.253(4) 0.418(4) 0.176(3) 0.078 Uiso 1 1 d . U . . .
O18 O 0.3383(2) 0.3847(2) 0.32919(17) 0.0419(8) Uani 1 1 d . . . . .
H18A H 0.3355 0.4447 0.3316 0.063 Uiso 1 1 calc R U . . .
H18C H 0.389(4) 0.354(4) 0.340(3) 0.063 Uiso 1 1 d . U . . .
O19 O 0.9020(6) 0.0348(5) 0.4224(3) 0.164(3) Uani 1 1 d . . . . .
N1 N 0.3648(4) 0.0354(3) 0.6653(2) 0.0675(13) Uani 1 1 d . . . . .
N2 N 0.5924(2) 0.0598(3) 0.10085(18) 0.0420(9) Uani 1 1 d . . . . .
N3 N 0.4857(3) 0.8115(3) 0.13662(19) 0.0459(10) Uani 1 1 d . . . . .
N4 N 1.0084(4) 0.1561(4) 0.4525(2) 0.0762(15) Uani 1 1 d . . . . .
C1 C 0.2000(3) 0.1426(3) 0.32481(18) 0.0225(7) Uani 1 1 d . . . . .
C2 C 0.2102(3) 0.0565(3) 0.36830(17) 0.0222(7) Uani 1 1 d . . . . .
C3 C 0.1346(3) -0.0128(3) 0.34781(17) 0.0229(7) Uani 1 1 d . . . . .
H3B H 0.0740 -0.0051 0.3065 0.028 Uiso 1 1 calc R U . . .
C4 C 0.1495(3) -0.0935(3) 0.38914(18) 0.0225(7) Uani 1 1 d . . . . .
C5 C 0.2383(3) -0.1012(3) 0.45274(18) 0.0259(8) Uani 1 1 d . . . . .
H5A H 0.2480 -0.1533 0.4814 0.031 Uiso 1 1 calc R U . . .
C6 C 0.3122(3) -0.0311(3) 0.47302(18) 0.0272(8) Uani 1 1 d . . . . .
C7 C 0.2994(3) 0.0468(3) 0.43138(18) 0.0282(8) Uani 1 1 d . . . . .
H7A H 0.3501 0.0926 0.4453 0.034 Uiso 1 1 calc R U . . .
C8 C 0.0720(3) -0.1737(3) 0.36348(18) 0.0242(8) Uani 1 1 d . . . . .
C9 C 0.4199(3) -0.0229(3) 0.59512(19) 0.0345(9) Uani 1 1 d . . . . .
C10 C 0.5130(3) -0.0431(4) 0.6511(2) 0.0518(13) Uani 1 1 d . . . . .
H10A H 0.5623 -0.0700 0.6463 0.062 Uiso 1 1 calc R U . . .
C11 C 0.5314(5) -0.0228(5) 0.7142(3) 0.0740(18) Uani 1 1 d . . . . .
H11A H 0.5938 -0.0353 0.7532 0.089 Uiso 1 1 calc R U . . .
C12 C 0.4570(6) 0.0158(4) 0.7188(3) 0.079(2) Uani 1 1 d . . . . .
H12A H 0.4708 0.0297 0.7620 0.094 Uiso 1 1 calc R U . . .
C13 C 0.3492(4) 0.0162(3) 0.6044(2) 0.0510(12) Uani 1 1 d . . . . .
H13A H 0.2867 0.0303 0.5661 0.061 Uiso 1 1 calc R U . . .
C14 C 0.2017(3) 0.1917(2) 0.16617(18) 0.0224(7) Uani 1 1 d . . . . .
C15 C 0.2269(3) 0.1584(3) 0.11645(18) 0.0230(8) Uani 1 1 d . . . . .
C16 C 0.1699(3) 0.0902(3) 0.06505(18) 0.0230(8) Uani 1 1 d . . . . .
H16B H 0.1150 0.0606 0.0617 0.028 Uiso 1 1 calc R U . . .
C17 C 0.1958(2) 0.0666(3) 0.01880(18) 0.0228(8) Uani 1 1 d . . . . .
C18 C 0.2771(3) 0.1135(3) 0.02312(19) 0.0273(8) Uani 1 1 d . . . . .
H18B H 0.2942 0.0985 -0.0079 0.033 Uiso 1 1 calc R U . . .
C19 C 0.3311(3) 0.1817(3) 0.0733(2) 0.0271(8) Uani 1 1 d . . . . .
C20 C 0.3080(3) 0.2037(3) 0.12060(19) 0.0260(8) Uani 1 1 d . . . . .
H20A H 0.3466 0.2486 0.1551 0.031 Uiso 1 1 calc R U . . .
C21 C 0.1340(3) -0.0034(3) -0.03877(18) 0.0243(8) Uani 1 1 d . . . . .
C22 C 0.4865(3) 0.1958(3) 0.08115(19) 0.0288(8) Uani 1 1 d . . . . .
C23 C 0.5484(3) 0.2582(3) 0.0740(2) 0.0444(11) Uani 1 1 d . . . . .
H23A H 0.5342 0.3249 0.0654 0.053 Uiso 1 1 calc R U . . .
C24 C 0.6322(3) 0.2178(4) 0.0801(2) 0.0493(12) Uani 1 1 d . . . . .
H24A H 0.6760 0.2576 0.0761 0.059 Uiso 1 1 calc R U . . .
C25 C 0.6503(3) 0.1196(4) 0.0921(2) 0.0447(11) Uani 1 1 d . . . . .
H25A H 0.7055 0.0932 0.0943 0.054 Uiso 1 1 calc R U . . .
C26 C 0.5117(3) 0.0987(3) 0.0957(2) 0.0356(10) Uani 1 1 d . . . . .
H26A H 0.4711 0.0580 0.1023 0.043 Uiso 1 1 calc R U . . .
C27 C 0.1364(2) 0.5759(3) 0.26769(17) 0.0215(7) Uani 1 1 d . . . . .
C28 C 0.1733(3) 0.6605(3) 0.24633(18) 0.0226(8) Uani 1 1 d . . . . .
C29 C 0.1274(3) 0.7515(3) 0.23383(18) 0.0237(8) Uani 1 1 d . . . . .
H29A H 0.0726 0.7594 0.2373 0.028 Uiso 1 1 calc R U . . .
C30 C 0.1636(3) 0.8313(3) 0.21605(19) 0.0251(8) Uani 1 1 d . . . . .
C31 C 0.2482(3) 0.8199(3) 0.2136(2) 0.0374(10) Uani 1 1 d . . . . .
H31A H 0.2755 0.8736 0.2049 0.045 Uiso 1 1 calc R U . . .
C32 C 0.2908(3) 0.7280(3) 0.2245(2) 0.0346(10) Uani 1 1 d . . . . .
C33 C 0.2544(3) 0.6485(3) 0.24028(19) 0.0279(8) Uani 1 1 d . . . . .
H33A H 0.2838 0.5869 0.2469 0.034 Uiso 1 1 calc R U . . .
C34 C 0.1115(3) 0.9280(3) 0.19774(19) 0.0244(8) Uani 1 1 d . . . . .
C35 C 0.3788(3) 0.7545(3) 0.1704(2) 0.0297(9) Uani 1 1 d . . . . .
C36 C 0.2970(3) 0.7753(3) 0.1076(2) 0.0451(11) Uani 1 1 d . . . . .
H36A H 0.2332 0.7617 0.0972 0.054 Uiso 1 1 calc R U . . .
C37 C 0.3115(4) 0.8170(3) 0.0600(2) 0.0490(12) Uani 1 1 d . . . . .
H37A H 0.2574 0.8327 0.0168 0.059 Uiso 1 1 calc R U . . .
C38 C 0.4065(4) 0.8347(4) 0.0774(2) 0.0505(12) Uani 1 1 d . . . . .
H38A H 0.4155 0.8649 0.0455 0.061 Uiso 1 1 calc R U . . .
C39 C 0.4716(3) 0.7716(3) 0.1833(2) 0.0369(10) Uani 1 1 d . . . . .
H39A H 0.5270 0.7552 0.2257 0.044 Uiso 1 1 calc R U . . .
C40 C 1.0871(6) 0.1973(6) 0.4438(4) 0.133(3) Uani 1 1 d . . . . .
H40A H 1.1115 0.2579 0.4687 0.200 Uiso 1 1 calc R U . . .
H40B H 1.1409 0.1511 0.4608 0.200 Uiso 1 1 calc R U . . .
H40C H 1.0595 0.2095 0.3965 0.200 Uiso 1 1 calc R U . . .
C41 C 0.9820(5) 0.2123(7) 0.4933(4) 0.148(4) Uani 1 1 d . . . . .
H41A H 1.0227 0.2702 0.5106 0.222 Uiso 1 1 calc R U . . .
H41B H 0.9131 0.2310 0.4657 0.222 Uiso 1 1 calc R U . . .
H41C H 0.9927 0.1726 0.5306 0.222 Uiso 1 1 calc R U . . .
C42 C 0.9683(5) 0.0695(7) 0.4190(4) 0.111(3) Uani 1 1 d . . . . .
H42A H 0.9912 0.0387 0.3946 0.133 Uiso 1 1 calc R U . . .

loop_
_atom_site_aniso_label
_atom_site_aniso_U_11
_atom_site_aniso_U_22
_atom_site_aniso_U_33
_atom_site_aniso_U_23
_atom_site_aniso_U_13
_atom_site_aniso_U_12
Ho1 0.01944(8) 0.01293(8) 0.02334(8) -0.00184(6) 0.01368(7) -0.00079(6)
Ho2 0.02274(9) 0.01464(9) 0.02525(9) 0.00114(6) 0.01531(7) 0.00047(6)
O1 0.0267(14) 0.0247(14) 0.0344(15) 0.0059(11) 0.0146(13) -0.0034(11)
O2 0.0294(14) 0.0231(14) 0.0223(13) 0.0024(10) 0.0115(12) -0.0027(11)
O3 0.0279(15) 0.0474(19) 0.0318(15) 0.0077(13) 0.0093(13) -0.0131(13)
O4 0.0361(15) 0.0174(14) 0.0473(17) 0.0004(12) 0.0231(14) -0.0035(12)
O5 0.0252(14) 0.0550(19) 0.0265(15) 0.0077(13) 0.0086(12) 0.0005(14)
O6 0.0482(18) 0.0140(14) 0.066(2) 0.0029(13) 0.0405(17) 0.0034(12)
O7 0.0337(14) 0.0281(15) 0.0371(15) 0.0045(12) 0.0269(13) 0.0011(11)
O8 0.0344(15) 0.0185(14) 0.0489(17) 0.0062(12) 0.0297(14) 0.0058(11)
O9 0.0385(16) 0.0160(14) 0.070(2) 0.0087(13) 0.0367(16) 0.0030(12)
O10 0.0430(17) 0.0445(19) 0.086(2) 0.0325(17) 0.0526(19) 0.0200(14)
O11 0.0283(14) 0.0206(13) 0.0363(14) 0.0036(11) 0.0236(13) 0.0015(11)
O12 0.0340(15) 0.0331(16) 0.0283(14) -0.0094(12) 0.0185(13) -0.0022(12)
O13 0.0250(13) 0.0384(16) 0.0275(14) -0.0097(12) 0.0161(12) -0.0028(12)
O14 0.0356(15) 0.0413(17) 0.0327(15) -0.0158(13) 0.0239(13) -0.0159(13)
O15 0.0355(15) 0.0285(16) 0.065(2) -0.0100(14) 0.0374(16) -0.0087(13)
O16 0.0390(18) 0.0318(18) 0.0369(17) -0.0012(12) 0.0247(15) 0.0070(13)
O17 0.081(3) 0.0381(19) 0.049(2) 0.0074(15) 0.043(2) -0.0037(18)
O18 0.0243(15) 0.0225(16) 0.071(2) -0.0075(14) 0.0210(16) 0.0023(12)
O19 0.206(7) 0.151(6) 0.128(5) -0.062(4) 0.087(5) -0.071(6)
N1 0.107(4) 0.050(3) 0.050(3) -0.008(2) 0.046(3) 0.001(3)
N2 0.0322(19) 0.043(2) 0.046(2) 0.0094(18) 0.0183(18) 0.0081(17)
N3 0.044(2) 0.060(3) 0.042(2) -0.0026(19) 0.028(2) -0.0163(19)
N4 0.069(3) 0.082(4) 0.063(3) -0.026(3) 0.027(3) -0.027(3)
C1 0.0280(19) 0.0172(18) 0.0274(19) -0.0031(15) 0.0184(17) -0.0010(15)
C2 0.0270(18) 0.0171(18) 0.0212(17) 0.0018(14) 0.0123(16) 0.0016(15)
C3 0.0248(18) 0.0204(19) 0.0210(17) 0.0008(14) 0.0108(16) 0.0002(15)
C4 0.0228(18) 0.0213(19) 0.0251(18) -0.0041(15) 0.0142(16) -0.0054(15)
C5 0.030(2) 0.020(2) 0.0261(19) 0.0060(15) 0.0147(17) 0.0029(16)
C6 0.0231(18) 0.031(2) 0.0210(18) 0.0019(16) 0.0081(16) -0.0019(16)
C7 0.028(2) 0.026(2) 0.0257(19) 0.0024(16) 0.0116(17) -0.0040(16)
C8 0.030(2) 0.024(2) 0.0239(18) -0.0055(15) 0.0178(17) -0.0067(16)
C9 0.038(2) 0.029(2) 0.026(2) 0.0013(17) 0.0111(19) -0.0106(19)
C10 0.041(3) 0.056(3) 0.035(3) 0.009(2) 0.006(2) -0.007(2)
C11 0.084(4) 0.070(4) 0.032(3) 0.000(3) 0.008(3) -0.017(4)
C12 0.131(6) 0.051(4) 0.032(3) -0.010(2) 0.030(4) -0.013(4)
C13 0.063(3) 0.043(3) 0.040(3) 0.000(2) 0.024(3) 0.004(2)
C14 0.033(2) 0.0131(18) 0.0288(19) 0.0000(14) 0.0221(18) -0.0005(15)
C15 0.0230(18) 0.023(2) 0.0256(19) -0.0013(15) 0.0148(16) -0.0010(15)
C16 0.0219(18) 0.0215(19) 0.0288(19) -0.0029(15) 0.0158(16) -0.0042(15)
C17 0.0215(18) 0.0220(19) 0.0265(19) -0.0046(15) 0.0141(16) 0.0006(15)
C18 0.0274(19) 0.032(2) 0.031(2) -0.0051(17) 0.0209(17) -0.0027(16)
C19 0.0215(18) 0.026(2) 0.039(2) -0.0045(17) 0.0197(18) -0.0046(15)
C20 0.0244(19) 0.023(2) 0.032(2) -0.0096(16) 0.0161(17) -0.0041(15)
C21 0.0238(18) 0.024(2) 0.0278(19) -0.0035(15) 0.0159(17) -0.0017(15)
C22 0.0260(19) 0.031(2) 0.035(2) -0.0046(17) 0.0209(18) -0.0060(16)
C23 0.041(2) 0.039(3) 0.066(3) 0.008(2) 0.038(2) -0.004(2)
C24 0.039(3) 0.061(3) 0.063(3) 0.018(3) 0.037(3) 0.001(2)
C25 0.031(2) 0.066(3) 0.041(3) 0.011(2) 0.022(2) 0.009(2)
C26 0.028(2) 0.035(2) 0.045(2) 0.0078(19) 0.021(2) 0.0007(18)
C27 0.0231(18) 0.0188(18) 0.0269(19) 0.0018(14) 0.0165(16) 0.0011(14)
C28 0.0273(19) 0.0159(18) 0.0300(19) 0.0004(15) 0.0191(17) -0.0006(14)
C29 0.0260(18) 0.0180(18) 0.037(2) 0.0023(16) 0.0235(17) 0.0019(15)
C30 0.0297(19) 0.0156(18) 0.037(2) 0.0048(15) 0.0224(18) 0.0020(15)
C31 0.038(2) 0.025(2) 0.064(3) 0.010(2) 0.038(2) 0.0025(18)
C32 0.036(2) 0.026(2) 0.060(3) 0.0101(19) 0.038(2) 0.0097(18)
C33 0.031(2) 0.0193(19) 0.042(2) 0.0063(16) 0.0246(19) 0.0064(16)
C34 0.029(2) 0.0146(18) 0.037(2) 0.0010(15) 0.0232(18) -0.0009(15)
C35 0.032(2) 0.021(2) 0.047(2) 0.0026(18) 0.028(2) 0.0026(16)
C36 0.031(2) 0.047(3) 0.060(3) -0.009(2) 0.026(2) 0.002(2)
C37 0.047(3) 0.046(3) 0.037(3) -0.007(2) 0.012(2) 0.014(2)
C38 0.070(4) 0.054(3) 0.037(3) 0.000(2) 0.035(3) -0.002(3)
C39 0.030(2) 0.044(3) 0.042(2) 0.003(2) 0.023(2) -0.0023(19)
C40 0.113(7) 0.143(8) 0.150(8) -0.070(6) 0.076(7) -0.064(6)
C41 0.080(5) 0.252(12) 0.108(6) -0.116(7) 0.049(5) -0.045(6)
C42 0.083(5) 0.135(7) 0.090(5) 0.005(5) 0.031(4) -0.062(5)

loop_
_atom_type_symbol
_atom_type_description
_atom_type_scat_dispersion_real
_atom_type_scat_dispersion_imag
_atom_type_scat_source
C C 0.0033 0.0016 'International Tables Vol C Tables 4.2.6.8 and 6.1.1.4'
Ho Ho -0.2175 4.6783 'International Tables Vol C Tables 4.2.6.8 and 6.1.1.4'
N N 0.0061 0.0033 'International Tables Vol C Tables 4.2.6.8 and 6.1.1.4'
O O 0.0106 0.0060 'International Tables Vol C Tables 4.2.6.8 and 6.1.1.4'
H H 0.0000 0.0000 'International Tables Vol C Tables 4.2.6.8 and 6.1.1.4'

loop_
_geom_angle_atom_site_label_1
_geom_angle_atom_site_label_2
_geom_angle_atom_site_label_3
_geom_angle
_geom_angle_site_symmetry_1
_geom_angle_site_symmetry_3
_geom_angle_publ_flag
O7 Ho1 O2 74.81(9) 2_545 . ?
O7 Ho1 O11 141.31(9) 2_545 . ?
O2 Ho1 O11 74.56(9) . . ?
O7 Ho1 O4 84.36(9) 2_545 2 ?
O2 Ho1 O4 101.87(9) . 2 ?
O11 Ho1 O4 79.39(9) . 2 ?
O7 Ho1 O8 80.92(9) 2_545 1_545 ?
O2 Ho1 O8 94.13(9) . 1_545 ?
O11 Ho1 O8 124.32(8) . 1_545 ?
O4 Ho1 O8 154.60(9) 2 1_545 ?
O7 Ho1 O14 129.11(9) 2_545 3 ?
O2 Ho1 O14 154.85(8) . 3 ?
O11 Ho1 O14 85.88(9) . 3 ?
O4 Ho1 O14 89.60(10) 2 3 ?
O8 Ho1 O14 83.85(10) 1_545 3 ?
O7 Ho1 O13 75.14(9) 2_545 3 ?
O2 Ho1 O13 149.36(8) . 3 ?
O11 Ho1 O13 135.14(9) . 3 ?
O4 Ho1 O13 80.96(9) 2 3 ?
O8 Ho1 O13 75.33(9) 1_545 3 ?
O14 Ho1 O13 54.03(8) 3 3 ?
O7 Ho1 O9 123.44(9) 2_545 1_545 ?
O2 Ho1 O9 77.31(9) . 1_545 ?
O11 Ho1 O9 71.15(9) . 1_545 ?
O4 Ho1 O9 149.71(9) 2 1_545 ?
O8 Ho1 O9 53.24(8) 1_545 1_545 ?
O14 Ho1 O9 81.54(10) 3 1_545 ?
O13 Ho1 O9 115.34(9) 3 1_545 ?
O18 Ho2 O3 150.79(10) . 2 ?
O18 Ho2 O6 72.57(10) . . ?
O3 Ho2 O6 78.25(10) 2 . ?
O18 Ho2 O12 81.76(10) . . ?
O3 Ho2 O12 122.12(9) 2 . ?
O6 Ho2 O12 136.70(9) . . ?
O18 Ho2 O17 85.10(12) . . ?
O3 Ho2 O17 88.48(12) 2 . ?
O6 Ho2 O17 74.58(10) . . ?
O12 Ho2 O17 68.91(11) . . ?
O18 Ho2 O16 91.15(11) . . ?
O3 Ho2 O16 79.22(10) 2 . ?
O6 Ho2 O16 73.51(10) . . ?
O12 Ho2 O16 142.46(10) . . ?
O17 Ho2 O16 147.50(11) . . ?
O18 Ho2 O1 73.36(10) . . ?
O3 Ho2 O1 126.83(10) 2 . ?
O6 Ho2 O1 128.66(10) . . ?
O12 Ho2 O1 72.67(9) . . ?
O17 Ho2 O1 138.10(11) . . ?
O16 Ho2 O1 69.99(9) . . ?
O18 Ho2 O2 125.13(9) . . ?
O3 Ho2 O2 78.36(10) 2 . ?
O6 Ho2 O2 141.54(8) . . ?
O12 Ho2 O2 81.75(9) . . ?
O17 Ho2 O2 134.52(10) . . ?
O16 Ho2 O2 72.42(9) . . ?
O1 Ho2 O2 51.77(8) . . ?
C1 O1 Ho2 97.1(2) . . ?
C1 O2 Ho1 148.5(2) . . ?
C1 O2 Ho2 90.7(2) . . ?
Ho1 O2 Ho2 107.29(9) . . ?
C8 O3 Ho2 153.3(2) . 2_545 ?
C8 O4 Ho1 121.4(2) . 2_545 ?
C9 O5 C6 120.9(3) . . ?
C27 O6 Ho2 165.6(2) . . ?
C27 O7 Ho1 163.3(2) . 2 ?
C34 O8 Ho1 95.4(2) . 1_565 ?
C34 O9 Ho1 91.2(2) . 1_565 ?
C35 O10 C32 118.0(3) . . ?
C14 O11 Ho1 135.1(2) . . ?
C14 O11 Ho2 84.3(2) . . ?
Ho1 O11 Ho2 101.50(8) . . ?
C14 O12 Ho2 101.5(2) . . ?
C21 O13 Ho1 91.0(2) . 3 ?
C21 O14 Ho1 93.2(2) . 3 ?
C22 O15 C19 120.3(3) . . ?
Ho2 O16 H16A 109.5 . . ?
Ho2 O16 H16C 110(4) . . ?
H16A O16 H16C 101.9 . . ?
Ho2 O17 H17A 109.5 . . ?
Ho2 O17 H17B 122(4) . . ?
H17A O17 H17B 115.1 . . ?
Ho2 O18 H18A 109.5 . . ?
Ho2 O18 H18C 123(4) . . ?
H18A O18 H18C 124.4 . . ?
C13 N1 C12 115.5(5) . . ?
C25 N2 C26 117.6(4) . . ?
C38 N3 C39 117.8(4) . . ?
C42 N4 C41 128.1(6) . . ?
C42 N4 C40 114.3(6) . . ?
C41 N4 C40 117.6(6) . . ?
O1 C1 O2 120.0(3) . . ?
O1 C1 C2 119.7(3) . . ?
O2 C1 C2 120.2(3) . . ?
O1 C1 Ho2 57.55(18) . . ?
O2 C1 Ho2 62.78(18) . . ?
C2 C1 Ho2 172.2(2) . . ?
C7 C2 C3 119.7(3) . . ?
C7 C2 C1 117.6(3) . . ?
C3 C2 C1 122.7(3) . . ?
C4 C3 C2 120.2(3) . . ?
C4 C3 H3B 119.9 . . ?
C2 C3 H3B 119.9 . . ?
C5 C4 C3 119.4(3) . . ?
C5 C4 C8 120.6(3) . . ?
C3 C4 C8 119.9(3) . . ?
C6 C5 C4 119.8(3) . . ?
C6 C5 H5A 120.1 . . ?
C4 C5 H5A 120.1 . . ?
C7 C6 C5 121.1(3) . . ?
C7 C6 O5 118.5(3) . . ?
C5 C6 O5 120.1(3) . . ?
C6 C7 C2 119.7(3) . . ?
C6 C7 H7A 120.1 . . ?
C2 C7 H7A 120.1 . . ?
O3 C8 O4 124.6(3) . . ?
O3 C8 C4 117.4(3) . . ?
O4 C8 C4 118.0(3) . . ?
C13 C9 O5 124.9(4) . . ?
C13 C9 C10 119.0(4) . . ?
O5 C9 C10 116.1(4) . . ?
C11 C10 C9 118.3(5) . . ?
C11 C10 H10A 120.8 . . ?
C9 C10 H10A 120.8 . . ?
C12 C11 C10 118.8(5) . . ?
C12 C11 H11A 120.6 . . ?
C10 C11 H11A 120.6 . . ?
N1 C12 C11 124.5(5) . . ?
N1 C12 H12A 117.8 . . ?
C11 C12 H12A 117.8 . . ?
N1 C13 C9 123.9(5) . . ?
N1 C13 H13A 118.1 . . ?
C9 C13 H13A 118.1 . . ?
O12 C14 O11 121.6(3) . . ?
O12 C14 C15 118.8(3) . . ?
O11 C14 C15 119.3(3) . . ?
O12 C14 Ho2 53.66(17) . . ?
O11 C14 Ho2 69.80(18) . . ?
C15 C14 Ho2 158.6(2) . . ?
C20 C15 C16 120.0(3) . . ?
C20 C15 C14 116.7(3) . . ?
C16 C15 C14 123.2(3) . . ?
C17 C16 C15 119.6(3) . . ?
C17 C16 H16B 120.2 . . ?
C15 C16 H16B 120.2 . . ?
C16 C17 C18 119.8(3) . . ?
C16 C17 C21 121.1(3) . . ?
C18 C17 C21 118.9(3) . . ?
C19 C18 C17 119.7(3) . . ?
C19 C18 H18B 120.1 . . ?
C17 C18 H18B 120.1 . . ?
C18 C19 C20 121.0(3) . . ?
C18 C19 O15 122.3(3) . . ?
C20 C19 O15 116.4(3) . . ?
C19 C20 C15 119.8(3) . . ?
C19 C20 H20A 120.1 . . ?
C15 C20 H20A 120.1 . . ?
O13 C21 O14 120.8(3) . . ?
O13 C21 C17 119.0(3) . . ?
O14 C21 C17 120.1(3) . . ?
O13 C21 Ho1 61.87(18) . 3 ?
O14 C21 Ho1 59.72(18) . 3 ?
C17 C21 Ho1 169.4(3) . 3 ?
O15 C22 C26 125.2(3) . . ?
O15 C22 C23 115.4(4) . . ?
C26 C22 C23 119.3(4) . . ?
C22 C23 C24 117.6(4) . . ?
C22 C23 H23A 121.2 . . ?
C24 C23 H23A 121.2 . . ?
C25 C24 C23 119.6(4) . . ?
C25 C24 H24A 120.2 . . ?
C23 C24 H24A 120.2 . . ?
N2 C25 C24 122.9(4) . . ?
N2 C25 H25A 118.6 . . ?
C24 C25 H25A 118.6 . . ?
N2 C26 C22 122.9(4) . . ?
N2 C26 H26A 118.6 . . ?
C22 C26 H26A 118.6 . . ?
O6 C27 O7 125.2(3) . . ?
O6 C27 C28 118.0(3) . . ?
O7 C27 C28 116.9(3) . . ?
C29 C28 C33 120.0(3) . . ?
C29 C28 C27 119.7(3) . . ?
C33 C28 C27 120.3(3) . . ?
C28 C29 C30 119.9(3) . . ?
C28 C29 H29A 120.0 . . ?
C30 C29 H29A 120.0 . . ?
C31 C30 C29 119.7(3) . . ?
C31 C30 C34 119.3(3) . . ?
C29 C30 C34 120.9(3) . . ?
C32 C31 C30 119.1(4) . . ?
C32 C31 H31A 120.4 . . ?
C30 C31 H31A 120.4 . . ?
C33 C32 C31 121.6(3) . . ?
C33 C32 O10 117.0(3) . . ?
C31 C32 O10 121.3(3) . . ?
C32 C33 C28 119.5(3) . . ?
C32 C33 H33A 120.2 . . ?
C28 C33 H33A 120.2 . . ?
O9 C34 O8 120.2(3) . . ?
O9 C34 C30 121.2(3) . . ?
O8 C34 C30 118.6(3) . . ?
O9 C34 Ho1 62.54(19) . 1_565 ?
O8 C34 Ho1 57.64(18) . 1_565 ?
C30 C34 Ho1 175.7(3) . 1_565 ?
C36 C35 C39 119.6(4) . . ?
C36 C35 O10 124.7(3) . . ?
C39 C35 O10 115.7(4) . . ?
C35 C36 C37 118.2(4) . . ?
C35 C36 H36A 120.9 . . ?
C37 C36 H36A 120.9 . . ?
C38 C37 C36 118.9(4) . . ?
C38 C37 H37A 120.6 . . ?
C36 C37 H37A 120.6 . . ?
N3 C38 C37 123.4(4) . . ?
N3 C38 H38A 118.3 . . ?
C37 C38 H38A 118.3 . . ?
N3 C39 C35 122.2(4) . . ?
N3 C39 H39A 118.9 . . ?
C35 C39 H39A 118.9 . . ?
N4 C40 H40A 109.5 . . ?
N4 C40 H40B 109.5 . . ?
H40A C40 H40B 109.5 . . ?
N4 C40 H40C 109.5 . . ?
H40A C40 H40C 109.5 . . ?
H40B C40 H40C 109.5 . . ?
N4 C41 H41A 109.5 . . ?
N4 C41 H41B 109.5 . . ?
H41A C41 H41B 109.5 . . ?
N4 C41 H41C 109.5 . . ?
H41A C41 H41C 109.5 . . ?
H41B C41 H41C 109.5 . . ?
O19 C42 N4 116.9(9) . . ?
O19 C42 H42A 121.5 . . ?
N4 C42 H42A 121.5 . . ?

loop_
_geom_bond_atom_site_label_1
_geom_bond_atom_site_label_2
_geom_bond_distance
_geom_bond_site_symmetry_2
_geom_bond_publ_flag
Ho1 O7 2.254(2) 2_545 ?
Ho1 O2 2.334(2) . ?
Ho1 O11 2.334(2) . ?
Ho1 O4 2.362(3) 2 ?
Ho1 O8 2.373(3) 1_545 ?
Ho1 O14 2.397(2) 3 ?
Ho1 O13 2.444(3) 3 ?
Ho1 O9 2.482(3) 1_545 ?
Ho2 O18 2.286(3) . ?
Ho2 O3 2.287(3) 2 ?
Ho2 O6 2.333(3) . ?
Ho2 O12 2.392(2) . ?
Ho2 O17 2.399(3) . ?
Ho2 O16 2.402(3) . ?
Ho2 O1 2.444(3) . ?
Ho2 O2 2.557(2) . ?
O1 C1 1.242(4) . ?
O2 C1 1.282(4) . ?
O3 C8 1.252(4) . ?
O3 Ho2 2.287(3) 2_545 ?
O4 C8 1.255(4) . ?
O4 Ho1 2.362(3) 2_545 ?
O5 C9 1.373(5) . ?
O5 C6 1.397(4) . ?
O6 C27 1.237(4) . ?
O7 C27 1.252(4) . ?
O7 Ho1 2.254(2) 2 ?
O8 C34 1.274(4) . ?
O8 Ho1 2.373(3) 1_565 ?
O9 C34 1.238(4) . ?
O9 Ho1 2.482(3) 1_565 ?
O10 C35 1.379(4) . ?
O10 C32 1.401(4) . ?
O11 C14 1.276(4) . ?
O12 C14 1.246(4) . ?
O13 C21 1.264(4) . ?
O13 Ho1 2.444(2) 3 ?
O14 C21 1.265(4) . ?
O14 Ho1 2.397(2) 3 ?
O15 C22 1.366(4) . ?
O15 C19 1.399(4) . ?
O16 H16A 0.8200 . ?
O16 H16C 0.69(5) . ?
O17 H17A 0.8200 . ?
O17 H17B 0.88(5) . ?
O18 H18A 0.8200 . ?
O18 H18C 0.83(5) . ?
O19 C42 1.204(8) . ?
N1 C13 1.335(6) . ?
N1 C12 1.343(8) . ?
N2 C25 1.331(5) . ?
N2 C26 1.339(5) . ?
N3 C38 1.310(6) . ?
N3 C39 1.346(5) . ?
N4 C42 1.366(9) . ?
N4 C41 1.456(7) . ?
N4 C40 1.490(8) . ?
C1 C2 1.502(5) . ?
C2 C7 1.393(5) . ?
C2 C3 1.396(5) . ?
C3 C4 1.395(5) . ?
C3 H3B 0.9300 . ?
C4 C5 1.395(5) . ?
C4 C8 1.509(5) . ?
C5 C6 1.384(5) . ?
C5 H5A 0.9300 . ?
C6 C7 1.378(5) . ?
C7 H7A 0.9300 . ?
C9 C13 1.372(6) . ?
C9 C10 1.373(6) . ?
C10 C11 1.371(7) . ?
C10 H10A 0.9300 . ?
C11 C12 1.360(8) . ?
C11 H11A 0.9300 . ?
C12 H12A 0.9300 . ?
C13 H13A 0.9300 . ?
C14 C15 1.498(4) . ?
C15 C20 1.392(5) . ?
C15 C16 1.394(5) . ?
C16 C17 1.393(5) . ?
C16 H16B 0.9300 . ?
C17 C18 1.402(5) . ?
C17 C21 1.500(5) . ?
C18 C19 1.372(5) . ?
C18 H18B 0.9300 . ?
C19 C20 1.381(5) . ?
C20 H20A 0.9300 . ?
C21 Ho1 2.771(4) 3 ?
C22 C26 1.367(5) . ?
C22 C23 1.381(5) . ?
C23 C24 1.383(6) . ?
C23 H23A 0.9300 . ?
C24 C25 1.362(6) . ?
C24 H24A 0.9300 . ?
C25 H25A 0.9300 . ?
C26 H26A 0.9300 . ?
C27 C28 1.498(5) . ?
C28 C29 1.385(5) . ?
C28 C33 1.392(5) . ?
C29 C30 1.396(5) . ?
C29 H29A 0.9300 . ?
C30 C31 1.396(5) . ?
C30 C34 1.488(5) . ?
C31 C32 1.378(5) . ?
C31 H31A 0.9300 . ?
C32 C33 1.371(5) . ?
C33 H33A 0.9300 . ?
C34 Ho1 2.797(4) 1_565 ?
C35 C36 1.363(6) . ?
C35 C39 1.365(5) . ?
C36 C37 1.381(6) . ?
C36 H36A 0.9300 . ?
C37 C38 1.365(6) . ?
C37 H37A 0.9300 . ?
C38 H38A 0.9300 . ?
C39 H39A 0.9300 . ?
C40 H40A 0.9600 . ?
C40 H40B 0.9600 . ?
C40 H40C 0.9600 . ?
C41 H41A 0.9600 . ?
C41 H41B 0.9600 . ?
C41 H41C 0.9600 . ?
C42 H42A 0.9300 . ?

loop_
_geom_torsion_atom_site_label_1
_geom_torsion_atom_site_label_2
_geom_torsion_atom_site_label_3
_geom_torsion_atom_site_label_4
_geom_torsion
_geom_torsion_site_symmetry_1
_geom_torsion_site_symmetry_2
_geom_torsion_site_symmetry_3
_geom_torsion_site_symmetry_4
_geom_torsion_publ_flag
Ho2 O1 C1 O2 6.7(3) . . . . ?
Ho2 O1 C1 C2 -171.4(3) . . . . ?
Ho1 O2 C1 O1 119.8(4) . . . . ?
Ho2 O2 C1 O1 -6.3(3) . . . . ?
Ho1 O2 C1 C2 -62.1(5) . . . . ?
Ho2 O2 C1 C2 171.8(3) . . . . ?
Ho1 O2 C1 Ho2 126.1(4) . . . . ?
O1 C1 C2 C7 1.2(5) . . . . ?
O2 C1 C2 C7 -176.9(3) . . . . ?
O1 C1 C2 C3 -178.6(3) . . . . ?
O2 C1 C2 C3 3.3(5) . . . . ?
C7 C2 C3 C4 -2.3(5) . . . . ?
C1 C2 C3 C4 177.5(3) . . . . ?
C2 C3 C4 C5 3.6(5) . . . . ?
C2 C3 C4 C8 -173.4(3) . . . . ?
C3 C4 C5 C6 -2.5(5) . . . . ?
C8 C4 C5 C6 174.5(3) . . . . ?
C4 C5 C6 C7 0.1(5) . . . . ?
C4 C5 C6 O5 -172.8(3) . . . . ?
C9 O5 C6 C7 106.9(4) . . . . ?
C9 O5 C6 C5 -80.0(5) . . . . ?
C5 C6 C7 C2 1.2(6) . . . . ?
O5 C6 C7 C2 174.2(3) . . . . ?
C3 C2 C7 C6 -0.1(5) . . . . ?
C1 C2 C7 C6 -179.9(3) . . . . ?
Ho2 O3 C8 O4 28.8(8) 2_545 . . . ?
Ho2 O3 C8 C4 -154.6(4) 2_545 . . . ?
Ho1 O4 C8 O3 12.7(5) 2_545 . . . ?
Ho1 O4 C8 C4 -163.8(2) 2_545 . . . ?
C5 C4 C8 O3 167.1(3) . . . . ?
C3 C4 C8 O3 -15.9(5) . . . . ?
C5 C4 C8 O4 -16.1(5) . . . . ?
C3 C4 C8 O4 160.9(3) . . . . ?
C6 O5 C9 C13 -3.3(6) . . . . ?
C6 O5 C9 C10 176.8(4) . . . . ?
C13 C9 C10 C11 -0.3(7) . . . . ?
O5 C9 C10 C11 179.7(4) . . . . ?
C9 C10 C11 C12 0.4(8) . . . . ?
C13 N1 C12 C11 -1.4(9) . . . . ?
C10 C11 C12 N1 0.5(10) . . . . ?
C12 N1 C13 C9 1.5(8) . . . . ?
O5 C9 C13 N1 179.3(4) . . . . ?
C10 C9 C13 N1 -0.7(7) . . . . ?
Ho2 O12 C14 O11 -17.1(4) . . . . ?
Ho2 O12 C14 C15 156.1(3) . . . . ?
Ho1 O11 C14 O12 -86.0(4) . . . . ?
Ho2 O11 C14 O12 14.6(3) . . . . ?
Ho1 O11 C14 C15 100.8(4) . . . . ?
Ho2 O11 C14 C15 -158.6(3) . . . . ?
Ho1 O11 C14 Ho2 -100.6(3) . . . . ?
O12 C14 C15 C20 -31.2(5) . . . . ?
O11 C14 C15 C20 142.2(3) . . . . ?
Ho2 C14 C15 C20 32.0(8) . . . . ?
O12 C14 C15 C16 152.8(3) . . . . ?
O11 C14 C15 C16 -33.8(5) . . . . ?
Ho2 C14 C15 C16 -143.9(6) . . . . ?
C20 C15 C16 C17 1.1(5) . . . . ?
C14 C15 C16 C17 176.9(3) . . . . ?
C15 C16 C17 C18 -1.7(5) . . . . ?
C15 C16 C17 C21 -177.6(3) . . . . ?
C16 C17 C18 C19 0.6(6) . . . . ?
C21 C17 C18 C19 176.5(3) . . . . ?
C17 C18 C19 C20 1.3(6) . . . . ?
C17 C18 C19 O15 -172.3(3) . . . . ?
C22 O15 C19 C18 -60.7(5) . . . . ?
C22 O15 C19 C20 125.5(4) . . . . ?
C18 C19 C20 C15 -1.9(6) . . . . ?
O15 C19 C20 C15 172.0(3) . . . . ?
C16 C15 C20 C19 0.7(6) . . . . ?
C14 C15 C20 C19 -175.4(3) . . . . ?
Ho1 O13 C21 O14 9.9(4) 3 . . . ?
Ho1 O13 C21 C17 -167.9(3) 3 . . . ?
Ho1 O14 C21 O13 -10.1(4) 3 . . . ?
Ho1 O14 C21 C17 167.7(3) 3 . . . ?
C16 C17 C21 O13 -179.6(3) . . . . ?
C18 C17 C21 O13 4.5(5) . . . . ?
C16 C17 C21 O14 2.5(5) . . . . ?
C18 C17 C21 O14 -173.3(3) . . . . ?
C16 C17 C21 Ho1 88.5(13) . . . 3 ?
C18 C17 C21 Ho1 -87.4(13) . . . 3 ?
C19 O15 C22 C26 -10.8(6) . . . . ?
C19 O15 C22 C23 172.0(4) . . . . ?
O15 C22 C23 C24 179.3(4) . . . . ?
C26 C22 C23 C24 1.9(6) . . . . ?
C22 C23 C24 C25 0.6(7) . . . . ?
C26 N2 C25 C24 1.8(7) . . . . ?
C23 C24 C25 N2 -2.5(7) . . . . ?
C25 N2 C26 C22 0.9(6) . . . . ?
O15 C22 C26 N2 -179.9(4) . . . . ?
C23 C22 C26 N2 -2.7(6) . . . . ?
Ho2 O6 C27 O7 35.3(13) . . . . ?
Ho2 O6 C27 C28 -144.2(9) . . . . ?
Ho1 O7 C27 O6 46.6(11) 2 . . . ?
Ho1 O7 C27 C28 -133.8(7) 2 . . . ?
O6 C27 C28 C29 167.0(3) . . . . ?
O7 C27 C28 C29 -12.6(5) . . . . ?
O6 C27 C28 C33 -14.2(5) . . . . ?
O7 C27 C28 C33 166.2(3) . . . . ?
C33 C28 C29 C30 -0.9(5) . . . . ?
C27 C28 C29 C30 177.9(3) . . . . ?
C28 C29 C30 C31 -2.6(6) . . . . ?
C28 C29 C30 C34 175.8(3) . . . . ?
C29 C30 C31 C32 4.3(6) . . . . ?
C34 C30 C31 C32 -174.0(4) . . . . ?
C30 C31 C32 C33 -2.7(7) . . . . ?
C30 C31 C32 O10 -179.7(4) . . . . ?
C35 O10 C32 C33 137.3(4) . . . . ?
C35 O10 C32 C31 -45.6(6) . . . . ?
C31 C32 C33 C28 -0.7(6) . . . . ?
O10 C32 C33 C28 176.4(4) . . . . ?
C29 C28 C33 C32 2.5(6) . . . . ?
C27 C28 C33 C32 -176.3(4) . . . . ?
Ho1 O9 C34 O8 -1.5(4) 1_565 . . . ?
Ho1 O9 C34 C30 177.5(3) 1_565 . . . ?
Ho1 O8 C34 O9 1.5(4) 1_565 . . . ?
Ho1 O8 C34 C30 -177.5(3) 1_565 . . . ?
C31 C30 C34 O9 -10.1(6) . . . . ?
C29 C30 C34 O9 171.6(4) . . . . ?
C31 C30 C34 O8 168.9(4) . . . . ?
C29 C30 C34 O8 -9.5(5) . . . . ?
C32 O10 C35 C36 -27.2(6) . . . . ?
C32 O10 C35 C39 155.5(4) . . . . ?
C39 C35 C36 C37 -2.6(6) . . . . ?
O10 C35 C36 C37 -179.8(4) . . . . ?
C35 C36 C37 C38 0.6(7) . . . . ?
C39 N3 C38 C37 -2.7(7) . . . . ?
C36 C37 C38 N3 2.2(7) . . . . ?
C38 N3 C39 C35 0.5(7) . . . . ?
C36 C35 C39 N3 2.1(7) . . . . ?
O10 C35 C39 N3 179.6(4) . . . . ?
C41 N4 C42 O19 1.0(13) . . . . ?
C40 N4 C42 O19 -177.6(8) . . . . ?
